data_1561156
loop_
_publ_author_name
'Abeysinghe, Dileka'
'Smith, Mark D.'
'Morrison, Gregory'
'Yeon, Jeongho'
'zur Loye, Hans-Conrad'

_publ_section_title
;
 Facile in-situ reduction: Crystal growth and magnetic studies of reduced
 vanadium (III/IV) silicates CaxLn1&#x2212;xVSiO5 (Ln = Ce--Nd, Sm--Lu, Y)
;
_journal_name_full 'Journal of Solid State Chemistry'
_journal_page_first 80
_journal_page_last 86
_journal_paper_doi 10.1016/j.jssc.2018.01.004
_journal_volume 260
_journal_year 2018
_chemical_formula_moiety 'Ca0.74 O5 Si Sm0.26 V'
_chemical_formula_sum 'Ca0.74 O5 Si Sm0.26 V'
_chemical_formula_weight 227.45
_space_group_crystal_system monoclinic
_space_group_IT_number 15
_space_group_name_Hall '-C 2yc'
_space_group_name_H-M_alt 'C 1 2/c 1'
_atom_sites_solution_hydrogens .
_cell_angle_alpha 90
_cell_angle_beta 112.869(9)
_cell_angle_gamma 90
_cell_formula_units_Z 4
_cell_length_a 6.5572(19)
_cell_length_b 8.776(3)
_cell_length_c 6.9362(19)
_cell_measurement_reflns_used 4500
_cell_measurement_temperature 300(2)
_cell_measurement_theta_max 40.166
_cell_measurement_theta_min 4.095
_cell_volume 367.78(19)
_computing_cell_refinement 'SAINT Version 8.34a (Bruker, 2014)'
_computing_data_collection 'Bruker APEXII v2014.9-0 (Bruker, 2014)'
_computing_data_reduction 'SAINT Version 8.34a (Bruker, 2014)'
_computing_molecular_graphics various
_computing_publication_material various
_computing_structure_refinement 'SHELXL-2014/7 (Sheldrick, 2014)'
_computing_structure_solution 'SHELXS (Sheldrick, 2008)'
_diffrn_ambient_temperature 300(2)
_diffrn_detector_area_resol_mean 10.4
_diffrn_measured_fraction_theta_full 1.000
_diffrn_measured_fraction_theta_max 1.000
_diffrn_measurement_device_type 'Bruker D8 QUEST'
_diffrn_measurement_method '\w and \f scans'
_diffrn_radiation_type MoK\a
_diffrn_radiation_wavelength 0.71073
_diffrn_reflns_av_R_equivalents 0.0317
_diffrn_reflns_av_unetI/netI 0.0180
_diffrn_reflns_Laue_measured_fraction_full 1.000
_diffrn_reflns_Laue_measured_fraction_max 1.000
_diffrn_reflns_limit_h_max 11
_diffrn_reflns_limit_h_min -11
_diffrn_reflns_limit_k_max 15
_diffrn_reflns_limit_k_min -15
_diffrn_reflns_limit_l_max 12
_diffrn_reflns_limit_l_min -12
_diffrn_reflns_number 10717
_diffrn_reflns_point_group_measured_fraction_full 1.000
_diffrn_reflns_point_group_measured_fraction_max 1.000
_diffrn_reflns_theta_full 40.245
_diffrn_reflns_theta_max 40.247
_diffrn_reflns_theta_min 4.095
_diffrn_source 'microfocus sealed X-ray tube'
_exptl_absorpt_coefficient_mu 7.974
_exptl_absorpt_correction_T_max 0.1174
_exptl_absorpt_correction_T_min 0.0573
_exptl_absorpt_correction_type multi-scan
_exptl_absorpt_process_details 'SADABS Version 2014/4 (Bruker, 2014)'
_exptl_crystal_colour black
_exptl_crystal_density_diffrn 4.108
_exptl_crystal_description rod
_exptl_crystal_F_000 431
_exptl_crystal_size_max 0.140
_exptl_crystal_size_mid 0.060
_exptl_crystal_size_min 0.040
_refine_diff_density_max 1.044
_refine_diff_density_min -0.960
_refine_diff_density_rms 0.160
_refine_ls_extinction_coef 0.0030(9)
_refine_ls_extinction_expression Fc^*^=kFc[1+0.001xFc^2^\l^3^/sin(2\q)]^-1/4^
_refine_ls_extinction_method 'SHELXL-2014/7 (Sheldrick 2014'
_refine_ls_goodness_of_fit_ref 1.215
_refine_ls_hydrogen_treatment undef
_refine_ls_matrix_type full
_refine_ls_number_parameters 42
_refine_ls_number_reflns 1154
_refine_ls_number_restraints 0
_refine_ls_restrained_S_all 1.215
_refine_ls_R_factor_all 0.0392
_refine_ls_R_factor_gt 0.0280
_refine_ls_shift/su_max 0.000
_refine_ls_shift/su_mean 0.000
_refine_ls_structure_factor_coef Fsqd
_refine_ls_weighting_details 'w=1/[\s^2^(Fo^2^)+(0.0277P)^2^+1.6465P] where P=(Fo^2^+2Fc^2^)/3'
_refine_ls_weighting_scheme calc
_refine_ls_wR_factor_gt 0.0763
_refine_ls_wR_factor_ref 0.0793
_reflns_number_gt 954
_reflns_number_total 1154
_reflns_threshold_expression 'I > 2\s(I)'
_cod_data_source_file 4.cif
_cod_data_source_block 4
_cod_original_cell_volume 367.77(18)
_cod_original_sg_symbol_H-M 'C 2/c'
_cod_database_code 1561156
_shelx_space_group_comment
;
The symmetry employed for this shelxl refinement is uniquely defined
by the following loop, which should always be used as a source of
symmetry information in preference to the above space-group names.
They are only intended as comments.
;
_shelx_estimated_absorpt_t_min 0.401
_shelx_estimated_absorpt_t_max 0.741

loop_
_space_group_symop_operation_xyz
'x, y, z'
'-x, y, -z+1/2'
'x+1/2, y+1/2, z'
'-x+1/2, y+1/2, -z+1/2'
'-x, -y, -z'
'x, -y, z-1/2'
'-x+1/2, -y+1/2, -z'
'x+1/2, -y+1/2, z-1/2'

loop_
_atom_site_label
_atom_site_type_symbol
_atom_site_fract_x
_atom_site_fract_y
_atom_site_fract_z
_atom_site_U_iso_or_equiv
_atom_site_adp_type
_atom_site_occupancy
_atom_site_site_symmetry_order
_atom_site_calc_flag
_atom_site_refinement_flags_posn
_atom_site_refinement_flags_adp
_atom_site_refinement_flags_occupancy
_atom_site_disorder_assembly
_atom_site_disorder_group
Sm1 Sm 0.0000 0.33158(4) 0.2500 0.01829(12) Uani 0.257(2) 2 d S T P . .
Ca1 Ca 0.0000 0.33158(4) 0.2500 0.01829(12) Uani 0.743(2) 2 d S T P . .
V1 V 0.0000 0.0000 0.0000 0.01042(11) Uani 1 2 d S . P . .
Si1 Si 0.0000 0.68199(7) 0.2500 0.00533(14) Uani 1 2 d S T P . .
O1 O 0.3191(3) 0.06610(17) 0.0846(3) 0.0141(3) Uani 1 1 d . . . . .
O2 O 0.3918(2) 0.28756(17) 0.3824(2) 0.0121(3) Uani 1 1 d . . . . .
O3 O 0.0000 0.0676(3) 0.2500 0.0142(4) Uani 1 2 d S T P . .

loop_
_atom_site_aniso_label
_atom_site_aniso_U_11
_atom_site_aniso_U_22
_atom_site_aniso_U_33
_atom_site_aniso_U_23
_atom_site_aniso_U_13
_atom_site_aniso_U_12
Sm1 0.01088(15) 0.00909(14) 0.0263(2) 0.000 -0.00217(11) 0.000
Ca1 0.01088(15) 0.00909(14) 0.0263(2) 0.000 -0.00217(11) 0.000
V1 0.01110(19) 0.01112(19) 0.00900(18) 0.00012(13) 0.00384(14) 0.00137(14)
Si1 0.0051(3) 0.0047(3) 0.0062(3) 0.000 0.0022(2) 0.000
O1 0.0102(6) 0.0141(6) 0.0156(6) -0.0027(5) 0.0025(5) -0.0006(5)
O2 0.0123(6) 0.0108(5) 0.0137(6) -0.0020(4) 0.0059(5) -0.0010(4)
O3 0.0144(9) 0.0139(9) 0.0130(8) 0.000 0.0039(7) 0.000

loop_
_atom_type_symbol
_atom_type_description
_atom_type_scat_dispersion_real
_atom_type_scat_dispersion_imag
_atom_type_scat_source
O O 0.0106 0.0060 'International Tables Vol C Tables 4.2.6.8 and 6.1.1.4'
Si Si 0.0817 0.0704 'International Tables Vol C Tables 4.2.6.8 and 6.1.1.4'
Ca Ca 0.2262 0.3064 'International Tables Vol C Tables 4.2.6.8 and 6.1.1.4'
V V 0.3005 0.5294 'International Tables Vol C Tables 4.2.6.8 and 6.1.1.4'
Sm Sm -0.1638 3.4418 'International Tables Vol C Tables 4.2.6.8 and 6.1.1.4'

loop_
_geom_angle_atom_site_label_1
_geom_angle_atom_site_label_2
_geom_angle_atom_site_label_3
_geom_angle
_geom_angle_site_symmetry_1
_geom_angle_site_symmetry_3
O3 Sm1 O2 80.74(4) . 2
O3 Sm1 O2 80.74(4) . .
O2 Sm1 O2 161.47(7) 2 .
O3 Sm1 O1 147.91(4) . 4
O2 Sm1 O1 124.80(5) 2 4
O2 Sm1 O1 72.66(5) . 4
O3 Sm1 O1 147.91(4) . 3_455
O2 Sm1 O1 72.66(5) 2 3_455
O2 Sm1 O1 124.80(5) . 3_455
O1 Sm1 O1 64.18(7) 4 3_455
O3 Sm1 O2 66.16(3) . 8_455
O2 Sm1 O2 73.43(6) 2 8_455
O2 Sm1 O2 98.92(5) . 8_455
O1 Sm1 O2 134.79(5) 4 8_455
O1 Sm1 O2 88.88(5) 3_455 8_455
O3 Sm1 O2 66.16(3) . 7_556
O2 Sm1 O2 98.92(5) 2 7_556
O2 Sm1 O2 73.43(6) . 7_556
O1 Sm1 O2 88.88(5) 4 7_556
O1 Sm1 O2 134.79(5) 3_455 7_556
O2 Sm1 O2 132.32(7) 8_455 7_556
O3 Sm1 Si1 180.0 . .
O2 Sm1 Si1 99.26(4) 2 .
O2 Sm1 Si1 99.26(4) . .
O1 Sm1 Si1 32.09(4) 4 .
O1 Sm1 Si1 32.09(4) 3_455 .
O2 Sm1 Si1 113.84(3) 8_455 .
O2 Sm1 Si1 113.84(3) 7_556 .
O3 Sm1 V1 30.791(10) . .
O2 Sm1 V1 83.03(4) 2 .
O2 Sm1 V1 81.07(4) . .
O1 Sm1 V1 150.74(4) 4 .
O1 Sm1 V1 125.67(4) 3_455 .
O2 Sm1 V1 37.13(3) 8_455 .
O2 Sm1 V1 95.90(4) 7_556 .
Si1 Sm1 V1 149.209(10) . .
O3 Sm1 V1 30.791(10) . 2
O2 Sm1 V1 81.07(4) 2 2
O2 Sm1 V1 83.03(4) . 2
O1 Sm1 V1 125.67(4) 4 2
O1 Sm1 V1 150.74(4) 3_455 2
O2 Sm1 V1 95.90(4) 8_455 2
O2 Sm1 V1 37.13(3) 7_556 2
Si1 Sm1 V1 149.208(10) . 2
V1 Sm1 V1 61.58(2) . 2
O3 Sm1 V1 115.813(10) . 4
O2 Sm1 V1 160.64(4) 2 4
O2 Sm1 V1 36.56(4) . 4
O1 Sm1 V1 36.14(4) 4 4
O1 Sm1 V1 94.00(4) 3_455 4
O2 Sm1 V1 121.34(3) 8_455 4
O2 Sm1 V1 80.33(4) 7_556 4
Si1 Sm1 V1 64.187(10) . 4
V1 Sm1 V1 116.322(13) . 4
V1 Sm1 V1 107.740(12) 2 4
O3 Sm1 V1 115.813(11) . 3_455
O2 Sm1 V1 36.56(4) 2 3_455
O2 Sm1 V1 160.64(4) . 3_455
O1 Sm1 V1 94.00(4) 4 3_455
O1 Sm1 V1 36.14(4) 3_455 3_455
O2 Sm1 V1 80.33(4) 8_455 3_455
O2 Sm1 V1 121.34(3) 7_556 3_455
Si1 Sm1 V1 64.187(11) . 3_455
V1 Sm1 V1 107.740(12) . 3_455
V1 Sm1 V1 116.322(13) 2 3_455
V1 Sm1 V1 128.37(2) 4 3_455
O3 V1 O3 180.0 . 5
O3 V1 O1 89.25(5) . 5
O3 V1 O1 90.75(5) 5 5
O3 V1 O1 90.75(5) . .
O3 V1 O1 89.25(5) 5 .
O1 V1 O1 180.0 5 .
O3 V1 O2 87.41(8) . 8_455
O3 V1 O2 92.59(8) 5 8_455
O1 V1 O2 89.22(6) 5 8_455
O1 V1 O2 90.78(6) . 8_455
O3 V1 O2 92.59(8) . 4_545
O3 V1 O2 87.41(8) 5 4_545
O1 V1 O2 90.78(6) 5 4_545
O1 V1 O2 89.22(6) . 4_545
O2 V1 O2 180.00(3) 8_455 4_545
O3 V1 Sm1 139.67(7) . 5
O3 V1 Sm1 40.33(7) 5 5
O1 V1 Sm1 79.12(4) 5 5
O1 V1 Sm1 100.88(4) . 5
O2 V1 Sm1 130.32(5) 8_455 5
O2 V1 Sm1 49.68(5) 4_545 5
O3 V1 Ca1 139.67(7) . 5
O3 V1 Ca1 40.33(7) 5 5
O1 V1 Ca1 79.12(4) 5 5
O1 V1 Ca1 100.88(4) . 5
O2 V1 Ca1 130.32(5) 8_455 5
O2 V1 Ca1 49.68(5) 4_545 5
Sm1 V1 Ca1 0.000(6) 5 5
O3 V1 Sm1 40.33(7) . .
O3 V1 Sm1 139.67(7) 5 .
O1 V1 Sm1 100.88(4) 5 .
O1 V1 Sm1 79.12(4) . .
O2 V1 Sm1 49.68(5) 8_455 .
O2 V1 Sm1 130.32(5) 4_545 .
Sm1 V1 Sm1 180.0 5 .
Ca1 V1 Sm1 180.0 5 .
O3 V1 Ca1 90.73(3) . 3_545
O3 V1 Ca1 89.27(3) 5 3_545
O1 V1 Ca1 135.00(5) 5 3_545
O1 V1 Ca1 45.00(5) . 3_545
O2 V1 Ca1 135.74(4) 8_455 3_545
O2 V1 Ca1 44.26(4) 4_545 3_545
Sm1 V1 Ca1 72.260(13) 5 3_545
Ca1 V1 Ca1 72.260(13) 5 3_545
Sm1 V1 Ca1 107.7 . 3_545
O3 V1 Ca1 89.27(3) . 7_455
O3 V1 Ca1 90.73(3) 5 7_455
O1 V1 Ca1 45.00(5) 5 7_455
O1 V1 Ca1 135.00(5) . 7_455
O2 V1 Ca1 44.26(4) 8_455 7_455
O2 V1 Ca1 135.74(4) 4_545 7_455
Sm1 V1 Ca1 107.740(13) 5 7_455
Ca1 V1 Ca1 107.740(13) 5 7_455
Sm1 V1 Ca1 72.3 . 7_455
Ca1 V1 Ca1 180.000(10) 3_545 7_455
O1 Si1 O1 103.52(12) 3_455 4
O1 Si1 O2 112.77(8) 3_455 3_455
O1 Si1 O2 108.01(8) 4 3_455
O1 Si1 O2 108.01(8) 3_455 4
O1 Si1 O2 112.77(8) 4 4
O2 Si1 O2 111.54(11) 3_455 4
O1 Si1 Sm1 51.76(6) 3_455 .
O1 Si1 Sm1 51.76(6) 4 .
O2 Si1 Sm1 124.23(6) 3_455 .
O2 Si1 Sm1 124.23(6) 4 .
O1 Si1 Ca1 63.98(6) 3_455 5_565
O1 Si1 Ca1 113.34(6) 4 5_565
O2 Si1 Ca1 138.08(6) 3_455 5_565
O2 Si1 Ca1 45.13(5) 4 5_565
Sm1 Si1 Ca1 88.0 . 5_565
O1 Si1 Ca1 113.34(6) 3_455 5_566
O1 Si1 Ca1 63.98(6) 4 5_566
O2 Si1 Ca1 45.13(5) 3_455 5_566
O2 Si1 Ca1 138.08(6) 4 5_566
Sm1 Si1 Ca1 88.0 . 5_566
Ca1 Si1 Ca1 176.07(2) 5_565 5_566
O1 Si1 Ca1 130.41(6) 3_455 3
O1 Si1 Ca1 79.15(6) 4 3
O2 Si1 Ca1 113.08(6) 3_455 3
O2 Si1 Ca1 35.87(5) 4 3
Sm1 Si1 Ca1 111.8 . 3
Ca1 Si1 Ca1 69.646(9) 5_565 3
Ca1 Si1 Ca1 111.920(10) 5_566 3
O1 Si1 Ca1 79.15(6) 3_455 3_455
O1 Si1 Ca1 130.41(6) 4 3_455
O2 Si1 Ca1 35.87(5) 3_455 3_455
O2 Si1 Ca1 113.08(6) 4 3_455
Sm1 Si1 Ca1 111.8 . 3_455
Ca1 Si1 Ca1 111.920(10) 5_565 3_455
Ca1 Si1 Ca1 69.646(9) 5_566 3_455
Ca1 Si1 Ca1 136.36(3) 3 3_455
Si1 O1 V1 139.77(10) 3_545 .
Si1 O1 Sm1 96.15(7) 3_545 3_545
V1 O1 Sm1 98.86(6) . 3_545
Si1 O1 Ca1 96.15(7) 3_545 3_545
V1 O1 Ca1 98.86(6) . 3_545
Sm1 O1 Ca1 0.000(9) 3_545 3_545
Si1 O1 Ca1 87.78(7) 3_545 7
V1 O1 Ca1 121.02(7) . 7
Sm1 O1 Ca1 109.76(6) 3_545 7
Ca1 O1 Ca1 109.76(6) 3_545 7
Si1 O2 V1 125.20(9) 3_545 4
Si1 O2 Sm1 120.41(8) 3_545 .
V1 O2 Sm1 99.18(6) 4 .
Si1 O2 Sm1 108.05(7) 3_545 7_556
V1 O2 Sm1 93.19(6) 4 7_556
Sm1 O2 Sm1 106.57(6) . 7_556
Si1 O2 Ca1 108.05(7) 3_545 7_556
V1 O2 Ca1 93.19(6) 4 7_556
Sm1 O2 Ca1 106.6 . 7_556
Sm1 O2 Ca1 0.000(14) 7_556 7_556
V1 O3 V1 142.25(13) . 2
V1 O3 Sm1 108.88(7) . .
V1 O3 Sm1 108.88(7) 2 .

loop_
_geom_bond_atom_site_label_1
_geom_bond_atom_site_label_2
_geom_bond_distance
_geom_bond_site_symmetry_2
Sm1 O3 2.317(2) .
Sm1 O2 2.3998(17) 2
Sm1 O2 2.3998(17) .
Sm1 O1 2.4294(17) 4
Sm1 O1 2.4294(17) 3_455
Sm1 O2 2.5865(17) 8_455
Sm1 O2 2.5865(17) 7_556
Sm1 Si1 3.0752(12) .
Sm1 V1 3.3874(8) .
Sm1 V1 3.3874(8) 2
Sm1 V1 3.3944(8) 4
Sm1 V1 3.3944(8) 3_455
V1 O3 1.8326(8) .
V1 O3 1.8326(8) 5
V1 O1 2.0260(16) 5
V1 O1 2.0260(16) .
V1 O2 2.0480(15) 8_455
V1 O2 2.0480(15) 4_545
V1 Sm1 3.3874(8) 5
V1 Ca1 3.3874(8) 5
V1 Ca1 3.3944(8) 3_545
V1 Ca1 3.3944(8) 7_455
Si1 O1 1.6432(16) 3_455
Si1 O1 1.6432(16) 4
Si1 O2 1.6469(15) 3_455
Si1 O2 1.6469(15) 4
Si1 Ca1 3.4701(10) 5_565
Si1 Ca1 3.4701(9) 5_566
Si1 Ca1 3.5316(9) 3
Si1 Ca1 3.5316(9) 3_455
O1 Si1 1.6432(16) 3_545
O1 Sm1 2.4293(17) 3_545
O1 Ca1 2.4293(17) 3_545
O1 Ca1 3.1207(18) 7
O2 Si1 1.6469(15) 3_545
O2 V1 2.0480(15) 4
O2 Sm1 2.5865(16) 7_556
O2 Ca1 2.5865(16) 7_556
O3 V1 1.8326(8) 2
